data_4030984
loop_
_publ_author_name
'Engel-Andreasen, Jens'
'Wich, Kathrine'
'Laursen, Jonas S.'
'Harris, Pernille'
'Olsen, Christian A.'

_publ_section_title
;
 Effects of thionation and fluorination on cis-trans isomerization in
 tertiary amides: an investigation of N-alkylglycine (peptoid) rotamers.
;
_journal_issue 11
_journal_name_full 'The Journal of organic chemistry'
_journal_page_first 5415
_journal_page_last 5427
_journal_paper_doi 10.1021/acs.joc.5b00048
_journal_volume 80
_journal_year 2015
_chemical_absolute_configuration ad
_chemical_formula_moiety 'C14 H17 F3 N2 O2'
_chemical_formula_sum 'C14 H17 F3 N2 O2'
_chemical_formula_weight 302.29
_chemical_name_systematic
;
 ?
;
_space_group_crystal_system hexagonal
_space_group_IT_number 169
_space_group_name_Hall 'P 61'
_space_group_name_H-M_alt 'P 61'
_symmetry_space_group_name_Hall 'P 61'
_symmetry_space_group_name_H-M 'P 61'
_atom_sites_solution_hydrogens geom
_atom_sites_solution_primary direct
_audit_creation_date 2014-11-05
_audit_creation_method
;
Olex2 1.2
(compiled 2014.09.19 svn.r3010 for OlexSys, GUI svn.r4874)
;
_cell_angle_alpha 90
_cell_angle_beta 90
_cell_angle_gamma 120
_cell_formula_units_Z 6
_cell_length_a 15.74885(18)
_cell_length_b 15.74885(18)
_cell_length_c 11.05787(17)
_cell_measurement_reflns_used 10125
_cell_measurement_temperature 120.00(10)
_cell_measurement_theta_max 73.0230
_cell_measurement_theta_min 3.2390
_cell_volume 2375.20(5)
_computing_cell_refinement
;
CrysAlisPro, Agilent Technologies,
Version 1.171.37.34 (release 22-05-2014 CrysAlis171 .NET)
(compiled May 22 2014,16:03:01)
;
_computing_data_collection
;
CrysAlisPro, Agilent Technologies,
Version 1.171.37.34 (release 22-05-2014 CrysAlis171 .NET)
(compiled May 22 2014,16:03:01)
;
_computing_data_reduction
;
CrysAlisPro, Agilent Technologies,
Version 1.171.37.34 (release 22-05-2014 CrysAlis171 .NET)
(compiled May 22 2014,16:03:01)
;
_computing_molecular_graphics 'Olex2 (Dolomanov et al., 2009)'
_computing_publication_material 'Olex2 (Dolomanov et al., 2009)'
_computing_structure_refinement 'ShelXL (Sheldrick, 2008)'
_computing_structure_solution 'ShelXS (Sheldrick, 2008)'
_diffrn_ambient_environment N~2~
_diffrn_ambient_temperature 120.00(10)
_diffrn_detector 'CCD plate'
_diffrn_detector_area_resol_mean 5.3073
_diffrn_detector_type Atlas
_diffrn_measured_fraction_theta_full 0.999
_diffrn_measured_fraction_theta_max 0.993
_diffrn_measurement_details
;
  1 omega  -46.00   26.00   1.0000    9.4450
omega____ theta____ kappa____ phi______ frames
    -      -41.0554   38.0000 -180.0000 72

  2 omega  -91.00  -14.00   1.0000    9.4450
omega____ theta____ kappa____ phi______ frames
    -      -41.0554  -57.0000   90.0000 77

  3 omega    9.00   34.00   1.0000    9.4450
omega____ theta____ kappa____ phi______ frames
    -       41.0554   77.0000   30.0000 25

  4 omega   22.00   69.00   1.0000    9.4450
omega____ theta____ kappa____ phi______ frames
    -       41.0554   19.0000   90.0000 47

  5 omega   19.00   46.00   1.0000    9.4450
omega____ theta____ kappa____ phi______ frames
    -       41.0554   57.0000  -90.0000 27

  6 omega    9.00   64.00   1.0000    9.4450
omega____ theta____ kappa____ phi______ frames
    -       41.0554   77.0000  -60.0000 55

  7 omega   80.00  114.00   1.0000    9.4450
omega____ theta____ kappa____ phi______ frames
    -       41.0554   57.0000  -90.0000 34

  8 omega   27.00   54.00   1.0000    9.4450
omega____ theta____ kappa____ phi______ frames
    -       41.0554   57.0000 -120.0000 27

  9 omega   56.00   83.00   1.0000    9.4450
omega____ theta____ kappa____ phi______ frames
    -       41.0554   77.0000   30.0000 27

 10 omega   24.00   85.00   1.0000    9.4450
omega____ theta____ kappa____ phi______ frames
    -       41.0554 -125.0000  -90.0000 61

 11 omega   26.00   51.00   1.0000    9.4450
omega____ theta____ kappa____ phi______ frames
    -       41.0554   57.0000 -180.0000 25

 12 omega   78.00  105.00   1.0000   37.7850
omega____ theta____ kappa____ phi______ frames
    -      106.6310   61.0000   90.0000 27

 13 omega   74.00  100.00   1.0000   37.7850
omega____ theta____ kappa____ phi______ frames
    -      106.6310   77.0000    0.0000 26

 14 omega   78.00  105.00   1.0000   37.7850
omega____ theta____ kappa____ phi______ frames
    -      106.6310   61.0000   30.0000 27

 15 omega   78.00  105.00   1.0000   37.7850
omega____ theta____ kappa____ phi______ frames
    -      106.6310   61.0000    0.0000 27

 16 omega   79.00  106.00   1.0000   37.7850
omega____ theta____ kappa____ phi______ frames
    -      106.6310   61.0000   60.0000 27

 17 omega   35.00   99.00   1.0000   37.7850
omega____ theta____ kappa____ phi______ frames
    -      106.6310  -45.0000    0.0000 64

 18 omega   76.00  103.00   1.0000   37.7850
omega____ theta____ kappa____ phi______ frames
    -      106.6310   77.0000  -30.0000 27

 19 omega   81.00  173.00   1.0000   37.7850
omega____ theta____ kappa____ phi______ frames
    -      106.6310   45.0000   90.0000 92

 20 omega   74.00  100.00   1.0000   37.7850
omega____ theta____ kappa____ phi______ frames
    -      106.6310   77.0000   60.0000 26

 21 omega   82.00  107.00   1.0000   37.7850
omega____ theta____ kappa____ phi______ frames
    -      106.6310   45.0000   30.0000 25

 22 omega   79.00  104.00   1.0000   37.7850
omega____ theta____ kappa____ phi______ frames
    -      106.6310   61.0000  120.0000 25

 23 omega   82.00  119.00   1.0000   37.7850
omega____ theta____ kappa____ phi______ frames
    -      106.6310 -127.0000    5.0000 37

 24 omega   82.00  109.00   1.0000   37.7850
omega____ theta____ kappa____ phi______ frames
    -      106.6310   45.0000    0.0000 27

 25 omega   79.00  119.00   1.0000   37.7850
omega____ theta____ kappa____ phi______ frames
    -      106.6310   61.0000  -60.0000 40

 26 omega   79.00  104.00   1.0000   37.7850
omega____ theta____ kappa____ phi______ frames
    -      106.6310   61.0000  -30.0000 25

 27 omega   84.00  111.00   1.0000   37.7850
omega____ theta____ kappa____ phi______ frames
    -      106.6310   30.0000   30.0000 27

 28 omega   83.00  110.00   1.0000   37.7850
omega____ theta____ kappa____ phi______ frames
    -      106.6310   30.0000   60.0000 27

 29 omega   74.00  101.00   1.0000   37.7850
omega____ theta____ kappa____ phi______ frames
    -      106.6310   77.0000  -60.0000 27

 30 omega   75.00  101.00   1.0000   37.7850
omega____ theta____ kappa____ phi______ frames
    -      106.6310   77.0000   30.0000 26

 31 omega  123.00  177.00   1.0000   37.7850
omega____ theta____ kappa____ phi______ frames
    -      106.6310   77.0000    0.0000 54

 32 omega   84.00  162.00   1.0000   37.7850
omega____ theta____ kappa____ phi______ frames
    -      106.6310  143.0000 -109.0000 78

 33 omega   76.00  103.00   1.0000   37.7850
omega____ theta____ kappa____ phi______ frames
    -      106.6310   67.0000   34.6843 27
;
_diffrn_measurement_device 'four-circle diffractometer'
_diffrn_measurement_device_type 'SuperNova, Dual, Cu at zero, Atlas'
_diffrn_measurement_method '\w scans'
_diffrn_orient_matrix_UB_11 -0.0254112000
_diffrn_orient_matrix_UB_12 0.0824864000
_diffrn_orient_matrix_UB_13 -0.0069461000
_diffrn_orient_matrix_UB_21 0.1100491000
_diffrn_orient_matrix_UB_22 0.0768759000
_diffrn_orient_matrix_UB_23 -0.0040278000
_diffrn_orient_matrix_UB_31 -0.0019303000
_diffrn_orient_matrix_UB_32 -0.0062914000
_diffrn_orient_matrix_UB_33 -0.1390880000
_diffrn_radiation_monochromator mirror
_diffrn_radiation_probe x-ray
_diffrn_radiation_type CuK\a
_diffrn_radiation_wavelength 1.54184
_diffrn_reflns_av_R_equivalents 0.0453
_diffrn_reflns_av_unetI/netI 0.0248
_diffrn_reflns_laue_measured_fraction_full 0.999
_diffrn_reflns_laue_measured_fraction_max 0.993
_diffrn_reflns_limit_h_max 19
_diffrn_reflns_limit_h_min -19
_diffrn_reflns_limit_k_max 18
_diffrn_reflns_limit_k_min -19
_diffrn_reflns_limit_l_max 11
_diffrn_reflns_limit_l_min -13
_diffrn_reflns_number 17686
_diffrn_reflns_point_group_measured_fraction_full 0.942
_diffrn_reflns_point_group_measured_fraction_max 0.930
_diffrn_reflns_theta_full 67.684
_diffrn_reflns_theta_max 74.051
_diffrn_reflns_theta_min 3.240
_diffrn_source 'sealed X-ray tube'
_diffrn_source_type 'SuperNova (Cu) X-ray Source'
_exptl_absorpt_coefficient_mu 0.939
_exptl_absorpt_correction_T_max 1.00000
_exptl_absorpt_correction_T_min 0.60563
_exptl_absorpt_correction_type multi-scan
_exptl_absorpt_process_details
;
CrysAlisPro, Agilent Technologies,
Version 1.171.37.34 (release 22-05-2014 CrysAlis171 .NET)
(compiled May 22 2014,16:03:01)
Empirical absorption correction using spherical harmonics,
 implemented in SCALE3 ABSPACK scaling algorithm.
;
_exptl_crystal_density_diffrn 1.268
_exptl_crystal_description needle
_exptl_crystal_F_000 948
_exptl_crystal_size_max 0.545
_exptl_crystal_size_mid 0.065
_exptl_crystal_size_min 0.043
_refine_diff_density_max 1.112
_refine_diff_density_min -0.328
_refine_diff_density_rms 0.125
_refine_ls_abs_structure_details
;
 Flack x determined using 1089 quotients [(I+)-(I-)]/[(I+)+(I-)]
 (Parsons and Flack (2004), Acta Cryst. A60, s61).
;
_refine_ls_abs_structure_Flack 0.07(10)
_refine_ls_extinction_method none
_refine_ls_goodness_of_fit_ref 1.090
_refine_ls_hydrogen_treatment constr
_refine_ls_matrix_type full
_refine_ls_number_parameters 193
_refine_ls_number_reflns 2982
_refine_ls_number_restraints 1
_refine_ls_restrained_S_all 1.090
_refine_ls_R_factor_all 0.0816
_refine_ls_R_factor_gt 0.0756
_refine_ls_shift/su_max 0.000
_refine_ls_shift/su_mean 0.000
_refine_ls_structure_factor_coef Fsqd
_refine_ls_weighting_details
;
 w=1/[\s^2^(Fo^2^)+(0.1786P)^2^+0.3536P]
 where P=(Fo^2^+2Fc^2^)/3
;
_refine_ls_weighting_scheme calc
_refine_ls_wR_factor_gt 0.2210
_refine_ls_wR_factor_ref 0.2306
_reflns_Friedel_coverage 0.776
_reflns_friedel_fraction_full 0.878
_reflns_friedel_fraction_max 0.859
_reflns_number_gt 2670
_reflns_number_total 2982
_reflns_threshold_expression 'I > 2\s(I)'
_cod_data_source_file jo5b00048_si_002.cif
_cod_data_source_block compound_4a
_cod_depositor_comments 'Adding full bibliography for 4030982--4030996.cif.'
_cod_original_cell_volume 2375.20(6)
_cod_database_code 4030984
_shelxl_version_number 2013-2
_chemical_oxdiff_formula 'C14 H17 N2 O2 F3'
_shelx_space_group_comment
;
The symmetry employed for this shelxl refinement is uniquely defined
by the following loop, which should always be used as a source of
symmetry information in preference to the above space-group names.
They are only intended as comments.
;
_reflns_odcompleteness_completeness 100.00
_reflns_odcompleteness_iscentric 1
_reflns_odcompleteness_theta 66.97
_olex2_refinement_description
;
1. Fixed Uiso
 At 1.2 times of:
  All C(H) groups, All C(H,H) groups
 At 1.5 times of:
  All C(H,H,H) groups
2.a Ternary CH refined with riding coordinates:
 C7(H7)
2.b Secondary CH2 refined with riding coordinates:
 C3(H3A,H3B)
2.c Aromatic/amide H refined with riding coordinates:
 C14(H14), C11(H11), C10(H10), C12(H12), C13(H13)
2.d Idealised Me refined as rotating group:
 C6(H6A,H6B,H6C), C8(H8A,H8B,H8C), C5(H5A,H5B,H5C)
;
_olex2_submission_special_instructions 'No special instructions were received'

loop_
_space_group_symop_operation_xyz
'x, y, z'
'x-y, x, z+1/6'
'-y, x-y, z+1/3'
'-x, -y, z+1/2'
'-x+y, -x, z+2/3'
'y, -x+y, z+5/6'

loop_
_atom_site_label
_atom_site_type_symbol
_atom_site_fract_x
_atom_site_fract_y
_atom_site_fract_z
_atom_site_U_iso_or_equiv
_atom_site_adp_type
_atom_site_occupancy
_atom_site_site_symmetry_order
_atom_site_calc_flag
_atom_site_refinement_flags_posn
O2 O 0.3919(2) 0.7781(3) 0.1511(4) 0.0432(8) Uani 1 1 d .
C4 C 0.3823(3) 0.8028(3) 0.2515(5) 0.0347(9) Uani 1 1 d .
O1 O 0.3675(3) 0.9627(3) 0.1295(4) 0.0607(12) Uani 1 1 d .
N2 N 0.4454(3) 0.8199(3) 0.3417(4) 0.0391(10) Uani 1 1 d .
F1 F 0.2254(4) 0.8137(3) -0.0836(4) 0.0839(14) Uani 1 1 d .
N1 N 0.2399(3) 0.8101(3) 0.1775(4) 0.0355(9) Uani 1 1 d .
C9 C 0.0705(3) 0.7137(3) 0.2516(5) 0.0346(10) Uani 1 1 d .
C3 C 0.2942(3) 0.8148(3) 0.2841(5) 0.0341(10) Uani 1 1 d .
H3A H 0.2517 0.7632 0.3397 0.041 Uiso 1 1 calc R
H3B H 0.3169 0.8773 0.3241 0.041 Uiso 1 1 calc R
C6 C 0.5267(3) 0.8024(4) 0.3218(5) 0.0406(10) Uani 1 1 d .
H6A H 0.5118 0.7411 0.3579 0.061 Uiso 1 1 calc GR
H6B H 0.5850 0.8544 0.3578 0.061 Uiso 1 1 calc GR
H6C H 0.5368 0.8002 0.2365 0.061 Uiso 1 1 calc GR
C7 C 0.1433(3) 0.7199(3) 0.1569(4) 0.0350(9) Uani 1 1 d .
H7 H 0.1191 0.7266 0.0779 0.042 Uiso 1 1 calc R
C8 C 0.1556(3) 0.6298(4) 0.1513(6) 0.0430(11) Uani 1 1 d .
H8A H 0.2011 0.6383 0.0883 0.065 Uiso 1 1 calc GR
H8B H 0.0933 0.5728 0.1346 0.065 Uiso 1 1 calc GR
H8C H 0.1800 0.6217 0.2274 0.065 Uiso 1 1 calc GR
F3 F 0.3012(5) 0.9708(4) -0.0762(5) 0.112(2) Uani 1 1 d .
F2 F 0.1535(4) 0.8842(4) -0.0059(5) 0.0888(15) Uani 1 1 d .
C14 C 0.0198(3) 0.7634(4) 0.2293(7) 0.0494(14) Uani 1 1 d .
H14 H 0.0295 0.7971 0.1569 0.059 Uiso 1 1 calc R
C2 C 0.2874(4) 0.8901(4) 0.1058(5) 0.0456(12) Uani 1 1 d .
C5 C 0.4314(4) 0.8376(4) 0.4676(5) 0.0455(12) Uani 1 1 d .
H5A H 0.3861 0.8615 0.4718 0.068 Uiso 1 1 calc GR
H5B H 0.4931 0.8854 0.5016 0.068 Uiso 1 1 calc GR
H5C H 0.4057 0.7775 0.5124 0.068 Uiso 1 1 calc GR
C11 C -0.0097(4) 0.6669(5) 0.4449(6) 0.0582(16) Uani 1 1 d .
H11 H -0.0188 0.6347 0.5184 0.070 Uiso 1 1 calc R
C10 C 0.0543(3) 0.6638(4) 0.3586(5) 0.0433(11) Uani 1 1 d .
H10 H 0.0854 0.6279 0.3740 0.052 Uiso 1 1 calc R
C12 C -0.0578(4) 0.7156(5) 0.4231(8) 0.066(2) Uani 1 1 d .
H12 H -0.0995 0.7172 0.4813 0.079 Uiso 1 1 calc R
C13 C -0.0452(4) 0.7630(4) 0.3146(9) 0.065(2) Uani 1 1 d .
H13 H -0.0803 0.7948 0.2983 0.078 Uiso 1 1 calc R
C1 C 0.2398(6) 0.8893(5) -0.0172(6) 0.0654(18) Uani 1 1 d .

loop_
_atom_site_aniso_label
_atom_site_aniso_U_11
_atom_site_aniso_U_22
_atom_site_aniso_U_33
_atom_site_aniso_U_23
_atom_site_aniso_U_13
_atom_site_aniso_U_12
O2 0.0375(16) 0.063(2) 0.0285(19) -0.0068(15) 0.0047(13) 0.0241(15)
C4 0.0292(18) 0.037(2) 0.036(3) -0.0003(17) 0.0092(17) 0.0143(15)
O1 0.069(3) 0.0349(17) 0.043(2) 0.0014(15) 0.0090(19) -0.0009(16)
N2 0.0297(16) 0.051(2) 0.036(3) -0.0099(17) 0.0017(15) 0.0201(15)
F1 0.119(4) 0.075(2) 0.030(2) -0.0070(18) -0.012(2) 0.028(2)
N1 0.0346(17) 0.0419(18) 0.028(2) 0.0075(15) 0.0076(14) 0.0175(15)
C9 0.0250(17) 0.041(2) 0.035(3) -0.0044(18) -0.0055(16) 0.0147(16)
C3 0.0275(18) 0.0378(19) 0.036(3) -0.0014(17) 0.0051(16) 0.0152(15)
C6 0.034(2) 0.055(3) 0.037(3) -0.007(2) -0.0008(18) 0.0249(19)
C7 0.036(2) 0.044(2) 0.024(2) 0.0003(17) -0.0041(17) 0.0193(18)
C8 0.040(2) 0.046(2) 0.042(3) -0.011(2) -0.002(2) 0.0209(19)
F3 0.152(5) 0.072(3) 0.040(3) 0.029(2) 0.004(3) 0.003(3)
F2 0.107(4) 0.096(3) 0.074(3) 0.028(3) -0.010(3) 0.059(3)
C14 0.033(2) 0.046(2) 0.071(4) 0.003(2) 0.001(2) 0.022(2)
C2 0.056(3) 0.041(2) 0.028(3) 0.0025(19) 0.005(2) 0.016(2)
C5 0.042(2) 0.061(3) 0.035(3) -0.016(2) -0.0017(19) 0.026(2)
C11 0.035(2) 0.069(3) 0.045(3) -0.004(3) 0.014(2) 0.006(2)
C10 0.034(2) 0.055(3) 0.037(3) 0.003(2) 0.0039(18) 0.0192(19)
C12 0.031(2) 0.058(3) 0.090(6) -0.016(3) 0.023(3) 0.007(2)
C13 0.036(2) 0.048(3) 0.108(6) -0.013(3) 0.012(3) 0.018(2)
C1 0.092(5) 0.055(3) 0.032(3) 0.012(3) -0.004(3) 0.024(3)

loop_
_atom_type_symbol
_atom_type_description
_atom_type_scat_dispersion_real
_atom_type_scat_dispersion_imag
_atom_type_scat_source
C C 0.0181 0.0091 'International Tables Vol C Tables 4.2.6.8 and 6.1.1.4'
H H 0.0000 0.0000 'International Tables Vol C Tables 4.2.6.8 and 6.1.1.4'
F F 0.0727 0.0534 'International Tables Vol C Tables 4.2.6.8 and 6.1.1.4'
N N 0.0311 0.0180 'International Tables Vol C Tables 4.2.6.8 and 6.1.1.4'
O O 0.0492 0.0322 'International Tables Vol C Tables 4.2.6.8 and 6.1.1.4'

loop_
_geom_angle_atom_site_label_1
_geom_angle_atom_site_label_2
_geom_angle_atom_site_label_3
_geom_angle
O2 C4 N2 123.3(4)
O2 C4 C3 121.4(4)
N2 C4 C3 115.3(4)
C4 N2 C6 119.0(4)
C4 N2 C5 125.7(4)
C6 N2 C5 114.3(4)
C3 N1 C7 118.1(4)
C2 N1 C3 113.3(4)
C2 N1 C7 128.6(4)
C14 C9 C7 117.9(5)
C10 C9 C7 123.4(4)
C10 C9 C14 118.7(5)
N1 C3 C4 110.6(4)
N1 C7 C9 109.5(4)
N1 C7 C8 110.5(4)
C9 C7 C8 114.2(4)
C13 C14 C9 120.4(6)
O1 C2 N1 124.8(6)
O1 C2 C1 117.4(5)
N1 C2 C1 117.8(5)
C12 C11 C10 121.2(7)
C9 C10 C11 119.7(5)
C11 C12 C13 119.9(6)
C12 C13 C14 120.0(6)
F1 C1 F3 108.1(7)
F1 C1 F2 106.9(6)
F1 C1 C2 111.1(6)
F3 C1 C2 107.9(6)
F2 C1 F3 109.5(7)
F2 C1 C2 113.3(6)

loop_
_geom_bond_atom_site_label_1
_geom_bond_atom_site_label_2
_geom_bond_distance
O2 C4 1.211(6)
C4 N2 1.336(6)
C4 C3 1.534(5)
O1 C2 1.235(7)
N2 C6 1.455(5)
N2 C5 1.458(7)
F1 C1 1.319(9)
N1 C3 1.437(6)
N1 C7 1.491(6)
N1 C2 1.354(6)
C9 C7 1.519(6)
C9 C14 1.392(6)
C9 C10 1.372(7)
C7 C8 1.525(6)
F3 C1 1.329(8)
F2 C1 1.327(10)
C14 C13 1.390(9)
C2 C1 1.549(9)
C11 C10 1.407(8)
C11 C12 1.340(11)
C12 C13 1.374(13)

loop_
_geom_torsion_atom_site_label_1
_geom_torsion_atom_site_label_2
_geom_torsion_atom_site_label_3
_geom_torsion_atom_site_label_4
_geom_torsion
O2 C4 N2 C6 -3.9(7)
O2 C4 N2 C5 -171.7(5)
O2 C4 C3 N1 -10.3(6)
O1 C2 C1 F1 120.7(7)
O1 C2 C1 F3 2.4(9)
O1 C2 C1 F2 -119.0(6)
N2 C4 C3 N1 170.9(4)
N1 C2 C1 F1 -57.2(8)
N1 C2 C1 F3 -175.5(6)
N1 C2 C1 F2 63.1(8)
C9 C14 C13 C12 1.8(9)
C3 C4 N2 C6 174.9(4)
C3 C4 N2 C5 7.2(7)
C3 N1 C7 C9 68.2(5)
C3 N1 C7 C8 -58.5(5)
C3 N1 C2 O1 -2.9(8)
C3 N1 C2 C1 174.9(5)
C7 N1 C3 C4 106.6(4)
C7 N1 C2 O1 179.5(5)
C7 N1 C2 C1 -2.7(8)
C7 C9 C14 C13 -177.8(5)
C7 C9 C10 C11 175.9(5)
C14 C9 C7 N1 85.4(5)
C14 C9 C7 C8 -150.1(4)
C14 C9 C10 C11 -2.5(7)
C2 N1 C3 C4 -71.3(5)
C2 N1 C7 C9 -114.3(6)
C2 N1 C7 C8 119.0(6)
C11 C12 C13 C14 -2.2(9)
C10 C9 C7 N1 -93.0(5)
C10 C9 C7 C8 31.5(6)
C10 C9 C14 C13 0.7(8)
C10 C11 C12 C13 0.3(9)
C12 C11 C10 C9 2.1(8)
